data_4111656
loop_
_publ_author_name
'Augusto Cingolani'
'Simona Galli'
'Norberto Masciocchi'
'Luciano Pandolfo'
'Claudio Pettinari'
'Angelo Sironi'

_publ_contact_author_address
; Dipartimento di Scienze Chimiche e Ambientali
  Universit\'a degli Studi dell'Insubria
  via Valleggio, 11
  22100 Como
  Italy
;
_publ_contact_author_email norberto.masciocchi@uninsubria.it
_publ_contact_author_fax '39 031 326 230'
_publ_contact_author_name 'Prof. Norberto Masciocchi'
_publ_contact_author_phone '39 031 326 227'
_publ_section_title
;
 Sorption-Desorption Behavior of Bispyrazolato-Copper(II) 1D Coordination
 Polymers
;
_journal_name_full 'Journal of the American Chemical Society'
_journal_page_first 6144
_journal_page_last 6145
_journal_paper_doi 10.1021/ja050856+
_journal_volume 127
_journal_year 2005
_chemical_formula_moiety
;
(C6 H6 N4 Cu1)n
;
_chemical_formula_sum 'C6 H6 Cu N4'
_chemical_formula_weight 197.69
_chemical_name_common 'Copper(II) bispyrazolate'
_chemical_name_systematic
;
 catena-(bis(\m~2~-pyrazolato)-copper(ii)) (beta from)
;
_space_group_IT_number 11
_symmetry_cell_setting monoclinic
_symmetry_Int_Tables_number 13
_symmetry_space_group_name_Hall '-P 2yb'
_symmetry_space_group_name_H-M 'P 1 21/m 1'
_audit_creation_date '20 January 2005'
_audit_creation_method TOPAS-R
_cell_angle_alpha 90
_cell_angle_beta 99.4756(72)
_cell_angle_gamma 90
_cell_formula_units_Z 2
_cell_length_a 9.0553(11)
_cell_length_b 7.40105(62)
_cell_length_c 5.59697(42)
_cell_volume 369.98(6)
_diffrn_ambient_temperature 403(2)
_diffrn_measurement_device_type 'Bruker D8 Advance'
_diffrn_radiation_monochromator graphite
_diffrn_radiation_probe x-ray
_diffrn_radiation_type CuK\a
_diffrn_radiation_wavelength 1.5418
_diffrn_reflns_theta_max 52.5
_diffrn_reflns_theta_min 4.5
_diffrn_source 'fine-focus sealed tube'
_diffrn_source_type 'Bruker AXS X-ray Generator'
_exptl_crystal_density_diffrn 1.774
_cod_data_source_file ja0508562Brom20050209_105825.cif
_cod_data_source_block Anhydrous_Copper(II)_pyrazolate
_cod_original_cell_volume 369.986(61)
_cod_original_sg_symbol_H-M 'P 21/m'
_cod_original_formula_sum 'C6 H6 Cu1 N4'
_cod_database_code 4111656

loop_
_symmetry_equiv_pos_as_xyz
'-x, -y, -z'
'-x, y+1/2, -z'
'x, -y+1/2, z'
'x, y, z'

loop_
_atom_site_label
_atom_site_type_symbol
_atom_site_symmetry_multiplicity
_atom_site_fract_x
_atom_site_fract_y
_atom_site_fract_z
_atom_site_occupancy
_atom_site_B_iso_or_equiv
Cu Cu 2 0 0 0 1 5.98(14)
N1 N 4 0.1916(18) 0.1582(13) 0.0496(23) 1 7.98(14)
C1 C 4 0.3350(18) 0.1025(19) 0.1145(32) 1 7.98(14)
C2 C 2 0.4235(29) 0.25 0.1324(42) 1 7.98(14)
N2 N 4 0.8962(19) 0.1582(12) 0.2091(16) 1 7.98(14)
C3 C 4 0.8371(25) 0.1026(17) 0.4035(28) 1 7.98(14)
C4 C 2 0.7916(29) 0.25 0.5128(36) 1 7.98(14)
